data_1524354
loop_
_publ_author_name
'Ferro, R.'
'Marazza, R.'
'Rambaldi, G.'

_publ_section_title
;
 On some ternary alloys of the rare earths having the Fe2 P-type structure
;
_journal_name_full 'Zeitschrift fuer Anorganische und Allgemeine Chemie'
_journal_page_first 219
_journal_page_last 224
_journal_volume 410
_journal_year 1974
_chemical_formula_sum 'Dy In Pt'
_space_group_IT_number 189
_symmetry_space_group_name_Hall 'P -6 -2'
_symmetry_space_group_name_H-M 'P -6 2 m'
_cell_angle_alpha 90
_cell_angle_beta 90
_cell_angle_gamma 120
_cell_formula_units_Z 3
_cell_length_a 7.58
_cell_length_b 7.58
_cell_length_c 3.85
_cell_volume 191.571
_citation_journal_id_ASTM ZAACAB
_cod_data_source_file Ferro_ZAACAB_1974_1700.cif
_cod_data_source_block Dy1In1Pt1
_cod_original_formula_sum 'Dy1 In1 Pt1'
_cod_database_code 1524354

loop_
_symmetry_equiv_pos_as_xyz
x,y,z
-x+y,-x,-z
-y,x-y,z
x,y,-z
-x+y,-x,z
-y,x-y,-z
y,x,z
x-y,-y,-z
-x,-x+y,z
y,x,-z
x-y,-y,z
-x,-x+y,-z

loop_
_atom_site_label
_atom_site_type_symbol
_atom_site_fract_x
_atom_site_fract_y
_atom_site_fract_z
_atom_site_occupancy
_atom_site_U_iso_or_equiv
In1 In 0.245 0 0 1 0.0
Dy1 Dy 0.585 0 0.5 1 0.0
Pt2 Pt 0.3333 0.6667 0 1 0.0
Pt1 Pt 0 0 0.5 1 0.0
